data_4318315
loop_
_publ_author_name
'Srinivas R. Korupoju'
'Nagarathinam Mangayarkarasi'
'Panthapally S. Zacharias'
'Jun Mizuthani'
'Hiroshi Nishihara'

_publ_section_title
;
 Synthesis, Structure, and DNA Cleavage Activity of New Trinuclear Zn3 and
 Zn2Cu Complexes of a Chiral Macrocycle: Structural Correlation with the
 Active Center of P1 Nuclease
;
_journal_name_full 'Inorganic Chemistry'
_journal_page_first 4099
_journal_page_last 4101
_journal_paper_doi 10.1021/ic0201102
_journal_volume 41
_journal_year 2002
_chemical_formula_sum 'C52 H80 Cl F6 N6 O15 P Zn3'
_chemical_formula_weight 1405.74
_chemical_name_systematic
;
  ?
;
_space_group_IT_number 1
_symmetry_cell_setting triclinic
_symmetry_space_group_name_Hall 'P 1'
_symmetry_space_group_name_H-M 'P 1'
_atom_sites_solution_hydrogens geom
_atom_sites_solution_primary direct
_atom_sites_solution_secondary difmap
_audit_creation_method SHELXL-97
_cell_angle_alpha 106.694(4)
_cell_angle_beta 100.095(3)
_cell_angle_gamma 91.505(3)
_cell_formula_units_Z 1
_cell_length_a 10.4128(15)
_cell_length_b 11.6445(16)
_cell_length_c 13.9051(18)
_cell_measurement_temperature 293(2)
_cell_volume 1584.7(4)
_computing_structure_refinement 'SHELXL-97 (Sheldrick, 1997)'
_computing_structure_solution 'SHELXS-97 (Sheldrick, 1990)'
_diffrn_ambient_temperature 293(2)
_diffrn_measured_fraction_theta_full 0.921
_diffrn_measured_fraction_theta_max 0.921
_diffrn_radiation_monochromator graphite
_diffrn_radiation_source 'fine-focus sealed tube'
_diffrn_radiation_type MoK\a
_diffrn_radiation_wavelength 0.71073
_diffrn_reflns_av_R_equivalents 0.1207
_diffrn_reflns_av_sigmaI/netI 0.4150
_diffrn_reflns_limit_h_max 12
_diffrn_reflns_limit_h_min -11
_diffrn_reflns_limit_k_max 13
_diffrn_reflns_limit_k_min -13
_diffrn_reflns_limit_l_max 9
_diffrn_reflns_limit_l_min -16
_diffrn_reflns_number 7703
_diffrn_reflns_theta_full 25.00
_diffrn_reflns_theta_max 25.00
_diffrn_reflns_theta_min 1.56
_exptl_absorpt_coefficient_mu 1.277
_exptl_crystal_density_diffrn 1.473
_exptl_crystal_density_method 'not measured'
_exptl_crystal_F_000 730
_refine_diff_density_max 0.936
_refine_diff_density_min -0.861
_refine_diff_density_rms 0.167
_refine_ls_abs_structure_details 'Flack H D (1983), Acta Cryst. A39, 876-881'
_refine_ls_abs_structure_Flack 0.51(5)
_refine_ls_extinction_method none
_refine_ls_goodness_of_fit_ref 0.907
_refine_ls_hydrogen_treatment mixed
_refine_ls_matrix_type full
_refine_ls_number_parameters 376
_refine_ls_number_reflns 6225
_refine_ls_number_restraints 6
_refine_ls_restrained_S_all 0.907
_refine_ls_R_factor_all 0.3195
_refine_ls_R_factor_gt 0.1397
_refine_ls_shift/su_max 2.502
_refine_ls_shift/su_mean 0.076
_refine_ls_structure_factor_coef Fsqd
_refine_ls_weighting_details 'w=1/[\s^2^(Fo^2^)+(0.1627P)^2^+0.0000P] where P=(Fo^2^+2Fc^2^)/3'
_refine_ls_weighting_scheme calc
_refine_ls_wR_factor_gt 0.2822
_refine_ls_wR_factor_ref 0.3578
_reflns_number_gt 1985
_reflns_number_total 6225
_reflns_threshold_expression >2sigma(I)
_cod_data_source_file ic0201102_2.cif
_cod_data_source_block m2
_cod_depositor_comments
;
The following automatic conversions were performed:

'_refine_ls_weighting_scheme' value 'calc
w=1/[\s^2^(Fo^2^)+(0.1627P)^2^+0.0000P] where P=(Fo^2^+2Fc^2^)/3' was
changed to 'calc'. New tag '_refine_ls_weighting_details' was
created. The value of the new tag was set to
'w=1/[\s^2^(Fo^2^)+(0.1627P)^2^+0.0000P] where P=(Fo^2^+2Fc^2^)/3'.

Automatic conversion script
Id: cif_fix_values 3143 2015-03-26 13:38:13Z robertas 

2020-09-22
Z value and formula fixed to values more according to usual
chemical conventions.                 miguel
;
_cod_original_formula_weight 702.87
_cod_original_formula_units_Z 2
_cod_original_formula_sum 'C26 H40 Cl0.50 F3 N3 O7.50 P0.50 Zn1.50'
_cod_database_code 4318315

loop_
_symmetry_equiv_pos_as_xyz
'x, y, z'

loop_
_atom_site_label
_atom_site_type_symbol
_atom_site_fract_x
_atom_site_fract_y
_atom_site_fract_z
_atom_site_U_iso_or_equiv
_atom_site_adp_type
_atom_site_occupancy
_atom_site_calc_flag
_atom_site_refinement_flags
_atom_site_disorder_assembly
_atom_site_disorder_group
Zn1 Zn 1.1859(4) 0.0360(4) -0.0623(3) 0.0511(14) Uani 1 d U . .
Zn2 Zn 0.9348(4) -0.1160(4) -0.0147(3) 0.0493(14) Uani 1 d U . .
Zn3 Zn 1.0477(4) -0.2078(4) -0.2464(3) 0.0683(17) Uani 1 d U . .
Cl1 Cl 0.3106(16) -0.3525(13) 0.9789(13) 0.127(6) Uani 1 d U . .
P1 P 0.7238(14) 0.2410(10) 0.4664(8) 0.080(4) Uani 1 d U . .
O1 O 1.198(2) -0.094(2) -0.1910(17) 0.058(7) Uiso 1 d U . .
O2 O 1.0942(19) -0.0016(17) 0.0387(15) 0.037(6) Uiso 1 d U . .
O3 O 0.9479(19) -0.2310(17) -0.1514(14) 0.035(5) Uiso 1 d U . .
O4 O 0.991(3) 0.050(2) -0.151(2) 0.082(8) Uiso 1 d U . .
O5 O 0.821(3) -0.002(2) -0.1001(19) 0.086(8) Uiso 1 d U . .
N1 N 1.265(2) 0.180(2) -0.0997(18) 0.033(7) Uiso 1 d U . .
N2 N 1.371(2) 0.049(2) 0.0335(18) 0.037(7) Uiso 1 d U . .
N3 N 0.829(2) -0.0337(19) 0.0930(16) 0.024(6) Uiso 1 d U . .
N4 N 0.931(2) -0.265(2) 0.0428(18) 0.034(7) Uiso 1 d U . .
N5 N 0.900(3) -0.235(2) -0.3754(19) 0.040(7) Uiso 1 d U . .
N6 N 1.147(2) -0.336(2) -0.3258(18) 0.038(7) Uiso 1 d U . .
F1A F 0.755(4) 0.217(4) 0.581(3) 0.215(17) Uiso 1 d U . .
F2A F 0.591(5) 0.198(4) 0.439(4) 0.238(19) Uiso 1 d U . .
F3A F 0.753(4) 0.105(4) 0.450(3) 0.200(16) Uiso 1 d U . .
F4A F 0.878(5) 0.266(4) 0.480(3) 0.222(18) Uiso 1 d U . .
F5A F 0.721(3) 0.230(3) 0.354(3) 0.159(12) Uiso 1 d U . .
F6A F 0.743(3) 0.369(3) 0.513(3) 0.168(13) Uiso 1 d U . .
O1B O 0.288(6) -0.382(6) 1.059(5) 0.24(3) Uiso 1 d U . .
O2B O 0.275(5) -0.463(5) 0.912(4) 0.21(2) Uiso 1 d U . .
O3B O 0.453(5) -0.338(4) 0.961(4) 0.190(19) Uiso 1 d U . .
O4B O 0.243(3) -0.256(3) 0.964(2) 0.110(10) Uiso 1 d U . .
O1C O 0.914(3) 0.962(2) 0.538(2) 0.082(8) Uiso 1 d U . .
H1C H 0.8853 1.0207 0.5730 0.123 Uiso 1 calc R . .
C1C C 1.033(4) 0.994(3) 0.521(3) 0.080(13) Uiso 1 d U . .
H1C1 H 1.0652 1.0717 0.5684 0.119 Uiso 1 calc R . .
H1C2 H 1.0245 0.9982 0.4525 0.119 Uiso 1 calc R . .
H1C3 H 1.0931 0.9360 0.5317 0.119 Uiso 1 calc R . .
O1D O 0.175(4) 0.730(4) 0.215(3) 0.141(13) Uiso 1 d U . .
H1D H 0.1051 0.7106 0.2278 0.212 Uiso 1 calc R . .
C1D C 0.246(5) 0.803(5) 0.296(4) 0.14(2) Uiso 1 d U . .
H1D1 H 0.3145 0.8437 0.2777 0.212 Uiso 1 calc R . .
H1D2 H 0.2834 0.7583 0.3411 0.212 Uiso 1 calc R . .
H1D3 H 0.1923 0.8608 0.3306 0.212 Uiso 1 calc R . .
O1E O 0.490(7) -0.525(7) 1.397(7) 0.24(3) Uiso 1 d U . .
H1E H 0.4900 -0.5691 1.3398 0.363 Uiso 1 calc R . .
C1E C 0.449(12) -0.462(12) 1.393(10) 0.34(8) Uiso 1 d U . .
H1E1 H 0.4682 -0.4008 1.4577 0.503 Uiso 1 calc R . .
H1E2 H 0.3560 -0.4841 1.3750 0.503 Uiso 1 calc R . .
H1E3 H 0.4758 -0.4326 1.3415 0.503 Uiso 1 calc R . .
O1G O 0.090(6) -0.615(4) 1.105(4) 0.201(19) Uiso 1 d U . .
H1G H 0.0782 -0.6835 1.1090 0.301 Uiso 1 calc R . .
C1G C 0.112(5) -0.623(5) 1.002(4) 0.125(19) Uiso 1 d U . .
H1G1 H 0.1466 -0.5454 1.0016 0.188 Uiso 1 calc R . .
H1G2 H 0.0311 -0.6459 0.9537 0.188 Uiso 1 calc R . .
H1G3 H 0.1738 -0.6811 0.9832 0.188 Uiso 1 calc R . .
O1F O 0.001(5) -0.615(4) 0.723(4) 0.188(18) Uiso 1 d U . .
H1F H 0.0119 -0.6669 0.7522 0.282 Uiso 1 calc R . .
C1F C 0.112(7) -0.568(6) 0.720(5) 0.18(3) Uiso 1 d U . .
H1F1 H 0.0992 -0.4967 0.6991 0.264 Uiso 1 calc R . .
H1F2 H 0.1523 -0.6245 0.6714 0.264 Uiso 1 calc R . .
H1F3 H 0.1665 -0.5481 0.7862 0.264 Uiso 1 calc R . .
O1H O 0.575(3) -0.090(2) -0.0718(18) 0.085(9) Uiso 1 d . . .
C1 C 1.281(2) -0.081(2) -0.2640(18) 0.006(6) Uiso 1 d U . .
C2 C 1.320(3) -0.177(3) -0.319(2) 0.038(9) Uiso 1 d U . .
C3 C 1.399(3) -0.162(3) -0.385(3) 0.058(11) Uiso 1 d U . .
H3 H 1.4282 -0.2315 -0.4248 0.069 Uiso 1 calc R . .
C4 C 1.440(3) -0.055(2) -0.396(2) 0.025(7) Uiso 1 d U . .
C5 C 1.384(3) 0.044(3) -0.340(2) 0.027(8) Uiso 1 d U . .
H5 H 1.3980 0.1173 -0.3516 0.033 Uiso 1 calc R . .
C6 C 1.307(3) 0.039(3) -0.266(2) 0.032(8) Uiso 1 d U . .
C7 C 1.520(5) -0.045(5) -0.467(4) 0.122(18) Uiso 1 d U . .
H7A H 1.5357 -0.1241 -0.5068 0.183 Uiso 1 calc R . .
H7B H 1.6023 -0.0016 -0.4308 0.183 Uiso 1 calc R . .
H7C H 1.4769 -0.0031 -0.5123 0.183 Uiso 1 calc R . .
C8 C 1.255(4) 0.149(3) -0.211(3) 0.059(11) Uiso 1 d U . .
H8A H 1.1636 0.1458 -0.2418 0.071 Uiso 1 calc R . .
H8B H 1.2993 0.2158 -0.2251 0.071 Uiso 1 calc R . .
C9 C 1.408(3) 0.202(3) -0.052(2) 0.036(8) Uiso 1 d U . .
H9 H 1.4575 0.1452 -0.0948 0.043 Uiso 1 calc R . .
C10 C 1.462(3) 0.326(3) -0.035(3) 0.050(10) Uiso 1 d U . .
H10A H 1.4110 0.3808 0.0080 0.060 Uiso 1 calc R . .
H10B H 1.4495 0.3428 -0.0999 0.060 Uiso 1 calc R . .
C11 C 1.603(4) 0.354(3) 0.015(3) 0.068(11) Uiso 1 d U . .
H11A H 1.6289 0.4384 0.0281 0.082 Uiso 1 calc R . .
H11B H 1.6573 0.3067 -0.0296 0.082 Uiso 1 calc R . .
C12 C 1.620(4) 0.320(3) 0.120(3) 0.075(12) Uiso 1 d U . .
H12A H 1.7130 0.3248 0.1487 0.090 Uiso 1 calc R . .
H12B H 1.5805 0.3787 0.1683 0.090 Uiso 1 calc R . .
C13 C 1.564(3) 0.203(3) 0.110(3) 0.049(10) Uiso 1 d U . .
H13A H 1.5705 0.1930 0.1777 0.058 Uiso 1 calc R . .
H13B H 1.6149 0.1431 0.0726 0.058 Uiso 1 calc R . .
C14 C 1.421(3) 0.178(3) 0.055(2) 0.044(9) Uiso 1 d U . .
H14 H 1.3663 0.2306 0.0967 0.052 Uiso 1 calc R . .
C15 C 1.357(3) 0.012(3) 0.122(2) 0.054(10) Uiso 1 d U . .
H15A H 1.4419 0.0293 0.1674 0.064 Uiso 1 calc R . .
H15B H 1.3389 -0.0743 0.0989 0.064 Uiso 1 calc R . .
C16 C 1.133(3) 0.059(3) 0.143(2) 0.030(8) Uiso 1 d U . .
C17 C 1.261(3) 0.062(3) 0.183(2) 0.035(8) Uiso 1 d U . .
C18 C 1.296(3) 0.127(2) 0.287(2) 0.035(8) Uiso 1 d U . .
H18 H 1.3841 0.1380 0.3178 0.042 Uiso 1 calc R . .
C19 C 1.207(3) 0.173(2) 0.343(2) 0.029(8) Uiso 1 d U . .
C20 C 1.080(3) 0.150(3) 0.299(3) 0.048(10) Uiso 1 d U . .
H20 H 1.0200 0.1661 0.3419 0.057 Uiso 1 calc R . .
C21 C 1.035(3) 0.108(3) 0.204(3) 0.046(10) Uiso 1 d U . .
C22 C 1.245(3) 0.229(3) 0.458(2) 0.052(10) Uiso 1 d U . .
H22A H 1.1673 0.2465 0.4860 0.077 Uiso 1 calc R . .
H22B H 1.2991 0.3027 0.4727 0.077 Uiso 1 calc R . .
H22C H 1.2924 0.1745 0.4877 0.077 Uiso 1 calc R . .
C23 C 0.890(3) 0.092(3) 0.156(2) 0.045(9) Uiso 1 d U . .
H23A H 0.8756 0.1442 0.1121 0.054 Uiso 1 calc R . .
H23B H 0.8415 0.1221 0.2105 0.054 Uiso 1 calc R . .
C24 C 0.825(3) -0.119(2) 0.160(2) 0.019(7) Uiso 1 d U . .
H24 H 0.9053 -0.1048 0.2119 0.023 Uiso 1 calc R . .
C25 C 0.708(3) -0.090(3) 0.212(2) 0.033(8) Uiso 1 d U . .
H25A H 0.7214 -0.0081 0.2560 0.039 Uiso 1 calc R . .
H25B H 0.6306 -0.0961 0.1598 0.039 Uiso 1 calc R . .
C26 C 0.683(3) -0.171(3) 0.273(2) 0.036(8) Uiso 1 d U . .
H26A H 0.5976 -0.1583 0.2915 0.043 Uiso 1 calc R . .
H26B H 0.7478 -0.1488 0.3363 0.043 Uiso 1 calc R . .
C27 C 0.689(3) -0.307(3) 0.215(2) 0.040(8) Uiso 1 d U . .
H27A H 0.6934 -0.3538 0.2633 0.048 Uiso 1 calc R . .
H27B H 0.6088 -0.3357 0.1645 0.048 Uiso 1 calc R . .
C28 C 0.807(3) -0.329(3) 0.161(2) 0.034(8) Uiso 1 d U . .
H28A H 0.8877 -0.3137 0.2121 0.041 Uiso 1 calc R . .
H28B H 0.8018 -0.4115 0.1188 0.041 Uiso 1 calc R . .
C29 C 0.809(3) -0.244(2) 0.096(2) 0.020(7) Uiso 1 d U . .
H29 H 0.7279 -0.2582 0.0442 0.024 Uiso 1 calc R . .
C30 C 0.923(3) -0.389(3) -0.033(2) 0.058(10) Uiso 1 d U . .
H30A H 0.8942 -0.4493 -0.0040 0.070 Uiso 1 calc R . .
H30B H 1.0083 -0.4065 -0.0494 0.070 Uiso 1 calc R . .
C31 C 0.848(2) -0.322(2) -0.1894(17) 0.006(6) Uiso 1 d U . .
C32 C 0.822(3) -0.392(3) -0.133(2) 0.031(8) Uiso 1 d U . .
C33 C 0.720(3) -0.474(3) -0.166(2) 0.036(9) Uiso 1 d U . .
H33 H 0.7080 -0.5230 -0.1259 0.043 Uiso 1 calc R . .
C34 C 0.629(4) -0.491(3) -0.255(3) 0.067(12) Uiso 1 d U . .
C35 C 0.651(3) -0.412(3) -0.314(2) 0.041(9) Uiso 1 d U . .
H35 H 0.5930 -0.4166 -0.3743 0.049 Uiso 1 calc R . .
C36 C 0.762(3) -0.325(3) -0.280(2) 0.033(8) Uiso 1 d U . .
C37 C 0.513(3) -0.585(3) -0.294(3) 0.063(11) Uiso 1 d U . .
H37A H 0.5294 -0.6488 -0.2634 0.094 Uiso 1 calc R . .
H37B H 0.5001 -0.6170 -0.3668 0.094 Uiso 1 calc R . .
H37C H 0.4355 -0.5486 -0.2751 0.094 Uiso 1 calc R . .
C38 C 0.781(3) -0.244(3) -0.348(3) 0.052(10) Uiso 1 d U . .
H38A H 0.7155 -0.2733 -0.4099 0.063 Uiso 1 calc R . .
H38B H 0.7610 -0.1640 -0.3125 0.063 Uiso 1 calc R . .
C39 C 0.936(2) -0.357(2) -0.4483(17) 0.010(6) Uiso 1 d U . .
H39 H 0.9045 -0.4244 -0.4277 0.012 Uiso 1 calc R . .
C40 C 0.868(3) -0.370(3) -0.559(2) 0.037(8) Uiso 1 d U . .
H40A H 0.7743 -0.3703 -0.5637 0.044 Uiso 1 calc R . .
H40B H 0.8978 -0.3031 -0.5803 0.044 Uiso 1 calc R . .
C41 C 0.901(4) -0.482(3) -0.625(3) 0.067(12) Uiso 1 d U . .
H41A H 0.8564 -0.4928 -0.6945 0.081 Uiso 1 calc R . .
H41B H 0.8695 -0.5485 -0.6035 0.081 Uiso 1 calc R . .
C42 C 1.052(4) -0.487(3) -0.622(3) 0.071(12) Uiso 1 d U . .
H42A H 1.0703 -0.5646 -0.6642 0.085 Uiso 1 calc R . .
H42B H 1.0838 -0.4251 -0.6482 0.085 Uiso 1 calc R . .
C43 C 1.119(3) -0.466(3) -0.510(2) 0.051(10) Uiso 1 d U . .
H43A H 1.0953 -0.5348 -0.4885 0.062 Uiso 1 calc R . .
H43B H 1.2130 -0.4614 -0.5054 0.062 Uiso 1 calc R . .
C44 C 1.084(3) -0.355(3) -0.437(3) 0.051(10) Uiso 1 d U . .
H44 H 1.1142 -0.2863 -0.4571 0.062 Uiso 1 calc R . .
C45 C 1.276(3) -0.294(3) -0.307(2) 0.043(9) Uiso 1 d U . .
H45A H 1.3191 -0.3554 -0.3508 0.051 Uiso 1 calc R . .
H45B H 1.3119 -0.2914 -0.2374 0.051 Uiso 1 calc R . .
C46 C 0.870(3) 0.083(2) -0.141(2) 0.026(7) Uiso 1 d U . .
C47 C 0.783(4) 0.135(4) -0.201(3) 0.080(13) Uiso 1 d U . .
H47A H 0.8292 0.1646 -0.2443 0.120 Uiso 1 calc R . .
H47B H 0.7464 0.2004 -0.1578 0.120 Uiso 1 calc R . .
H47C H 0.7145 0.0758 -0.2424 0.120 Uiso 1 calc R . .

loop_
_atom_site_aniso_label
_atom_site_aniso_U_11
_atom_site_aniso_U_22
_atom_site_aniso_U_33
_atom_site_aniso_U_23
_atom_site_aniso_U_13
_atom_site_aniso_U_12
Zn1 0.038(3) 0.080(3) 0.039(3) 0.020(2) 0.015(2) -0.018(2)
Zn2 0.061(3) 0.064(3) 0.026(2) 0.020(2) 0.012(2) -0.024(2)
Zn3 0.075(4) 0.107(4) 0.019(2) 0.013(2) 0.014(2) -0.036(3)
Cl1 0.133(14) 0.091(11) 0.146(14) 0.053(10) -0.027(11) -0.008(10)
P1 0.126(12) 0.067(9) 0.043(7) 0.008(6) 0.025(7) -0.039(8)

loop_
_atom_type_symbol
_atom_type_description
_atom_type_scat_dispersion_real
_atom_type_scat_dispersion_imag
_atom_type_scat_source
C C 0.0033 0.0016 'International Tables Vol C Tables 4.2.6.8 and 6.1.1.4'
H H 0.0000 0.0000 'International Tables Vol C Tables 4.2.6.8 and 6.1.1.4'
N N 0.0061 0.0033 'International Tables Vol C Tables 4.2.6.8 and 6.1.1.4'
O O 0.0106 0.0060 'International Tables Vol C Tables 4.2.6.8 and 6.1.1.4'
F F 0.0171 0.0103 'International Tables Vol C Tables 4.2.6.8 and 6.1.1.4'
P P 0.1023 0.0942 'International Tables Vol C Tables 4.2.6.8 and 6.1.1.4'
Cl Cl 0.1484 0.1585 'International Tables Vol C Tables 4.2.6.8 and 6.1.1.4'
Zn Zn 0.2839 1.4301 'International Tables Vol C Tables 4.2.6.8 and 6.1.1.4'

loop_
_geom_angle_atom_site_label_1
_geom_angle_atom_site_label_2
_geom_angle_atom_site_label_3
_geom_angle
_geom_angle_site_symmetry_1
_geom_angle_site_symmetry_3
_geom_angle_publ_flag
O2 Zn1 O1 119.5(9) . . ?
O2 Zn1 N1 141.9(9) . . ?
O1 Zn1 N1 97.9(9) . . ?
O2 Zn1 N2 92.1(9) . . ?
O1 Zn1 N2 104.6(10) . . ?
N1 Zn1 N2 84.4(9) . . ?
O2 Zn1 O4 87.6(9) . . ?
O1 Zn1 O4 82.6(10) . . ?
N1 Zn1 O4 90.7(10) . . ?
N2 Zn1 O4 171.7(10) . . ?
O2 Zn2 O3 109.9(8) . . ?
O2 Zn2 N3 97.3(8) . . ?
O3 Zn2 N3 151.5(8) . . ?
O2 Zn2 N4 116.5(8) . . ?
O3 Zn2 N4 88.2(9) . . ?
N3 Zn2 N4 87.0(9) . . ?
O2 Zn2 O5 95.5(9) . . ?
O3 Zn2 O5 87.9(9) . . ?
N3 Zn2 O5 81.1(10) . . ?
N4 Zn2 O5 147.1(9) . . ?
O3 Zn3 O1 115.9(9) . . ?
O3 Zn3 N6 124.0(10) . . ?
O1 Zn3 N6 94.1(10) . . ?
O3 Zn3 N5 100.1(10) . . ?
O1 Zn3 N5 132.1(10) . . ?
N6 Zn3 N5 90.5(10) . . ?
O1B Cl1 O2B 95(4) . . ?
O1B Cl1 O4B 112(4) . . ?
O2B Cl1 O4B 119(3) . . ?
O1B Cl1 O3B 121(4) . . ?
O2B Cl1 O3B 98(3) . . ?
O4B Cl1 O3B 110(3) . . ?
F2A P1 F6A 113(3) . . ?
F2A P1 F5A 88(2) . . ?
F6A P1 F5A 102(2) . . ?
F2A P1 F3A 86(2) . . ?
F6A P1 F3A 157(2) . . ?
F5A P1 F3A 92(2) . . ?
F2A P1 F4A 169(3) . . ?
F6A P1 F4A 78(2) . . ?
F5A P1 F4A 85(2) . . ?
F3A P1 F4A 85(2) . . ?
F2A P1 F1A 97(3) . . ?
F6A P1 F1A 91(2) . . ?
F5A P1 F1A 162(2) . . ?
F3A P1 F1A 72(2) . . ?
F4A P1 F1A 86(2) . . ?
C1 O1 Zn3 116.2(15) . . ?
C1 O1 Zn1 123.8(16) . . ?
Zn3 O1 Zn1 115.3(12) . . ?
C16 O2 Zn1 120.8(16) . . ?
C16 O2 Zn2 121.6(18) . . ?
Zn1 O2 Zn2 117.3(9) . . ?
C31 O3 Zn3 115.8(15) . . ?
C31 O3 Zn2 114.1(16) . . ?
Zn3 O3 Zn2 128.0(10) . . ?
C46 O4 Zn1 143(2) . . ?
C46 O5 Zn2 128(2) . . ?
C8 N1 C9 107(2) . . ?
C8 N1 Zn1 109.9(19) . . ?
C9 N1 Zn1 108.4(17) . . ?
C15 N2 C14 115(2) . . ?
C15 N2 Zn1 110(2) . . ?
C14 N2 Zn1 103.7(18) . . ?
C23 N3 C24 112(2) . . ?
C23 N3 Zn2 112.0(19) . . ?
C24 N3 Zn2 105.3(15) . . ?
C30 N4 C29 113(2) . . ?
C30 N4 Zn2 117.3(19) . . ?
C29 N4 Zn2 101.1(16) . . ?
C38 N5 C39 114(2) . . ?
C38 N5 Zn3 109(2) . . ?
C39 N5 Zn3 101.1(15) . . ?
C45 N6 C44 111(3) . . ?
C45 N6 Zn3 109.0(18) . . ?
C44 N6 Zn3 104.7(19) . . ?
C2 C1 C6 127(3) . . ?
C2 C1 O1 117(2) . . ?
C6 C1 O1 116(2) . . ?
C1 C2 C3 116(3) . . ?
C1 C2 C45 118(3) . . ?
C3 C2 C45 126(3) . . ?
C2 C3 C4 126(4) . . ?
C3 C4 C5 113(3) . . ?
C3 C4 C7 124(3) . . ?
C5 C4 C7 123(3) . . ?
C4 C5 C6 124(3) . . ?
C5 C6 C1 112(3) . . ?
C5 C6 C8 119(3) . . ?
C1 C6 C8 129(3) . . ?
C6 C8 N1 120(3) . . ?
C10 C9 N1 113(3) . . ?
C10 C9 C14 108(2) . . ?
N1 C9 C14 106(2) . . ?
C9 C10 C11 116(3) . . ?
C10 C11 C12 107(3) . . ?
C13 C12 C11 114(3) . . ?
C12 C13 C14 114(3) . . ?
N2 C14 C13 113(3) . . ?
N2 C14 C9 106(2) . . ?
C13 C14 C9 109(3) . . ?
N2 C15 C17 120(3) . . ?
C17 C16 O2 116(3) . . ?
C17 C16 C21 124(3) . . ?
O2 C16 C21 120(3) . . ?
C16 C17 C18 114(3) . . ?
C16 C17 C15 123(3) . . ?
C18 C17 C15 122(3) . . ?
C19 C18 C17 122(3) . . ?
C18 C19 C20 118(3) . . ?
C18 C19 C22 121(3) . . ?
C20 C19 C22 119(3) . . ?
C21 C20 C19 126(4) . . ?
C20 C21 C16 114(3) . . ?
C20 C21 C23 125(3) . . ?
C16 C21 C23 121(3) . . ?
C21 C23 N3 118(3) . . ?
C29 C24 C25 110(2) . . ?
C29 C24 N3 109(2) . . ?
C25 C24 N3 107(2) . . ?
C26 C25 C24 114(3) . . ?
C25 C26 C27 113(2) . . ?
C28 C27 C26 112(2) . . ?
C29 C28 C27 109(2) . . ?
C24 C29 C28 110(2) . . ?
C24 C29 N4 107(2) . . ?
C28 C29 N4 108(2) . . ?
N4 C30 C32 109(3) . . ?
C32 C31 O3 120(2) . . ?
C32 C31 C36 121(2) . . ?
O3 C31 C36 117(2) . . ?
C31 C32 C33 120(3) . . ?
C31 C32 C30 120(3) . . ?
C33 C32 C30 120(3) . . ?
C32 C33 C34 125(3) . . ?
C33 C34 C35 115(3) . . ?
C33 C34 C37 125(3) . . ?
C35 C34 C37 120(3) . . ?
C34 C35 C36 120(3) . . ?
C31 C36 C35 118(3) . . ?
C31 C36 C38 125(3) . . ?
C35 C36 C38 117(3) . . ?
N5 C38 C36 119(3) . . ?
C44 C39 C40 112(2) . . ?
C44 C39 N5 109(2) . . ?
C40 C39 N5 109(2) . . ?
C41 C40 C39 108(3) . . ?
C40 C41 C42 113(3) . . ?
C43 C42 C41 107(3) . . ?
C44 C43 C42 114(3) . . ?
C43 C44 C39 109(2) . . ?
C43 C44 N6 115(3) . . ?
C39 C44 N6 110(3) . . ?
N6 C45 C2 123(3) . . ?
O4 C46 C47 129(3) . . ?
O4 C46 O5 103(3) . . ?
C47 C46 O5 119(3) . . ?

loop_
_geom_bond_atom_site_label_1
_geom_bond_atom_site_label_2
_geom_bond_distance
_geom_bond_site_symmetry_2
_geom_bond_publ_flag
Zn1 O2 1.97(2) . ?
Zn1 O1 2.01(2) . ?
Zn1 N1 2.08(2) . ?
Zn1 N2 2.11(2) . ?
Zn1 O4 2.22(3) . ?
Zn2 O2 1.991(18) . ?
Zn2 O3 2.015(19) . ?
Zn2 N3 2.05(2) . ?
Zn2 N4 2.12(2) . ?
Zn2 O5 2.26(3) . ?
Zn3 O3 1.89(2) . ?
Zn3 O1 1.92(2) . ?
Zn3 N6 2.01(3) . ?
Zn3 N5 2.09(2) . ?
Cl1 O1B 1.31(7) . ?
Cl1 O2B 1.35(5) . ?
Cl1 O4B 1.38(3) . ?
Cl1 O3B 1.56(5) . ?
P1 F2A 1.41(5) . ?
P1 F6A 1.44(4) . ?
P1 F5A 1.52(4) . ?
P1 F3A 1.58(4) . ?
P1 F4A 1.59(5) . ?
P1 F1A 1.68(5) . ?
O1 C1 1.48(3) . ?
O2 C16 1.40(3) . ?
O3 C31 1.38(3) . ?
O4 C46 1.35(4) . ?
O5 C46 1.40(4) . ?
N1 C8 1.48(4) . ?
N1 C9 1.50(3) . ?
N2 C15 1.44(4) . ?
N2 C14 1.50(4) . ?
N3 C23 1.53(3) . ?
N3 C24 1.55(3) . ?
N4 C30 1.51(4) . ?
N4 C29 1.57(3) . ?
N5 C38 1.37(4) . ?
N5 C39 1.59(3) . ?
N6 C45 1.37(3) . ?
N6 C44 1.52(4) . ?
O1C C1C 1.36(4) . ?
O1D C1D 1.29(5) . ?
O1E C1E 0.87(13) . ?
O1G C1G 1.47(6) . ?
O1F C1F 1.28(7) . ?
C1 C2 1.29(4) . ?
C1 C6 1.42(4) . ?
C2 C3 1.37(4) . ?
C2 C45 1.49(4) . ?
C3 C4 1.37(4) . ?
C4 C5 1.40(4) . ?
C4 C7 1.43(6) . ?
C5 C6 1.42(4) . ?
C6 C8 1.46(4) . ?
C9 C10 1.48(4) . ?
C9 C14 1.58(4) . ?
C10 C11 1.50(4) . ?
C11 C12 1.61(5) . ?
C12 C13 1.43(4) . ?
C13 C14 1.53(4) . ?
C15 C17 1.45(4) . ?
C16 C17 1.34(4) . ?
C16 C21 1.46(4) . ?
C17 C18 1.41(4) . ?
C18 C19 1.34(4) . ?
C19 C20 1.34(4) . ?
C19 C22 1.52(4) . ?
C20 C21 1.27(4) . ?
C21 C23 1.52(4) . ?
C24 C29 1.46(3) . ?
C24 C25 1.51(4) . ?
C25 C26 1.48(4) . ?
C26 C27 1.58(4) . ?
C27 C28 1.54(4) . ?
C28 C29 1.53(4) . ?
C30 C32 1.57(4) . ?
C31 C32 1.33(4) . ?
C31 C36 1.40(3) . ?
C32 C33 1.34(4) . ?
C33 C34 1.38(4) . ?
C34 C35 1.43(4) . ?
C34 C37 1.53(4) . ?
C35 C36 1.44(4) . ?
C36 C38 1.53(4) . ?
C39 C44 1.52(4) . ?
C39 C40 1.54(3) . ?
C40 C41 1.45(4) . ?
C41 C42 1.57(5) . ?
C42 C43 1.54(4) . ?
C43 C44 1.49(4) . ?
C46 C47 1.39(4) . ?

loop_
_geom_torsion_atom_site_label_1
_geom_torsion_atom_site_label_2
_geom_torsion_atom_site_label_3
_geom_torsion_atom_site_label_4
_geom_torsion
_geom_torsion_site_symmetry_1
_geom_torsion_site_symmetry_2
_geom_torsion_site_symmetry_3
_geom_torsion_site_symmetry_4
_geom_torsion_publ_flag
O3 Zn3 O1 C1 176.5(17) . . . . ?
N6 Zn3 O1 C1 45.3(19) . . . . ?
N5 Zn3 O1 C1 -49(2) . . . . ?
O3 Zn3 O1 Zn1 -27.0(15) . . . . ?
N6 Zn3 O1 Zn1 -158.1(12) . . . . ?
N5 Zn3 O1 Zn1 107.4(15) . . . . ?
O2 Zn1 O1 C1 -170.3(17) . . . . ?
N1 Zn1 O1 C1 17(2) . . . . ?
N2 Zn1 O1 C1 -69(2) . . . . ?
O4 Zn1 O1 C1 107(2) . . . . ?
O2 Zn1 O1 Zn3 35.2(15) . . . . ?
N1 Zn1 O1 Zn3 -137.5(12) . . . . ?
N2 Zn1 O1 Zn3 136.2(12) . . . . ?
O4 Zn1 O1 Zn3 -47.8(12) . . . . ?
O1 Zn1 O2 C16 149.0(19) . . . . ?
N1 Zn1 O2 C16 -43(3) . . . . ?
N2 Zn1 O2 C16 41(2) . . . . ?
O4 Zn1 O2 C16 -131(2) . . . . ?
O1 Zn1 O2 Zn2 -36.9(15) . . . . ?
N1 Zn1 O2 Zn2 131.2(13) . . . . ?
N2 Zn1 O2 Zn2 -145.1(11) . . . . ?
O4 Zn1 O2 Zn2 43.1(12) . . . . ?
O3 Zn2 O2 C16 -157.6(19) . . . . ?
N3 Zn2 O2 C16 31(2) . . . . ?
N4 Zn2 O2 C16 -59(2) . . . . ?
O5 Zn2 O2 C16 113(2) . . . . ?
O3 Zn2 O2 Zn1 28.4(13) . . . . ?
N3 Zn2 O2 Zn1 -143.1(11) . . . . ?
N4 Zn2 O2 Zn1 126.6(11) . . . . ?
O5 Zn2 O2 Zn1 -61.4(12) . . . . ?
O1 Zn3 O3 C31 -173.4(16) . . . . ?
N6 Zn3 O3 C31 -58.3(19) . . . . ?
N5 Zn3 O3 C31 39.2(18) . . . . ?
O1 Zn3 O3 Zn2 24.5(16) . . . . ?
N6 Zn3 O3 Zn2 139.5(12) . . . . ?
N5 Zn3 O3 Zn2 -122.9(13) . . . . ?
O2 Zn2 O3 C31 173.3(15) . . . . ?
N3 Zn2 O3 C31 -25(3) . . . . ?
N4 Zn2 O3 C31 55.7(17) . . . . ?
O5 Zn2 O3 C31 -91.7(17) . . . . ?
O2 Zn2 O3 Zn3 -24.3(15) . . . . ?
N3 Zn2 O3 Zn3 137.7(16) . . . . ?
N4 Zn2 O3 Zn3 -141.9(13) . . . . ?
O5 Zn2 O3 Zn3 70.8(14) . . . . ?
O2 Zn1 O4 C46 34(3) . . . . ?
O1 Zn1 O4 C46 154(4) . . . . ?
N1 Zn1 O4 C46 -108(3) . . . . ?
N2 Zn1 O4 C46 -54(9) . . . . ?
O2 Zn2 O5 C46 27(3) . . . . ?
O3 Zn2 O5 C46 -83(2) . . . . ?
N3 Zn2 O5 C46 124(3) . . . . ?
N4 Zn2 O5 C46 -166(2) . . . . ?
O2 Zn1 N1 C8 -149.3(19) . . . . ?
O1 Zn1 N1 C8 20(2) . . . . ?
N2 Zn1 N1 C8 124(2) . . . . ?
O4 Zn1 N1 C8 -62(2) . . . . ?
O2 Zn1 N1 C9 94(2) . . . . ?
O1 Zn1 N1 C9 -96.7(18) . . . . ?
N2 Zn1 N1 C9 7.4(18) . . . . ?
O4 Zn1 N1 C9 -179.3(19) . . . . ?
O2 Zn1 N2 C15 7(2) . . . . ?
O1 Zn1 N2 C15 -114(2) . . . . ?
N1 Zn1 N2 C15 149(2) . . . . ?
O4 Zn1 N2 C15 95(8) . . . . ?
O2 Zn1 N2 C14 -116.9(19) . . . . ?
O1 Zn1 N2 C14 121.7(19) . . . . ?
N1 Zn1 N2 C14 25.1(19) . . . . ?
O4 Zn1 N2 C14 -29(8) . . . . ?
O2 Zn2 N3 C23 13.0(19) . . . . ?
O3 Zn2 N3 C23 -150.0(18) . . . . ?
N4 Zn2 N3 C23 129.3(18) . . . . ?
O5 Zn2 N3 C23 -81.5(19) . . . . ?
O2 Zn2 N3 C24 -109.0(15) . . . . ?
O3 Zn2 N3 C24 88(2) . . . . ?
N4 Zn2 N3 C24 7.4(14) . . . . ?
O5 Zn2 N3 C24 156.6(16) . . . . ?
O2 Zn2 N4 C30 -118(2) . . . . ?
O3 Zn2 N4 C30 -7(2) . . . . ?
N3 Zn2 N4 C30 145(2) . . . . ?
O5 Zn2 N4 C30 77(3) . . . . ?
O2 Zn2 N4 C29 118.5(14) . . . . ?
O3 Zn2 N4 C29 -130.1(14) . . . . ?
N3 Zn2 N4 C29 21.8(14) . . . . ?
O5 Zn2 N4 C29 -47(2) . . . . ?
O3 Zn3 N5 C38 8(2) . . . . ?
O1 Zn3 N5 C38 -132(2) . . . . ?
N6 Zn3 N5 C38 132(2) . . . . ?
O3 Zn3 N5 C39 -112.3(16) . . . . ?
O1 Zn3 N5 C39 108.5(17) . . . . ?
N6 Zn3 N5 C39 12.5(16) . . . . ?
O3 Zn3 N6 C45 -123.6(19) . . . . ?
O1 Zn3 N6 C45 2(2) . . . . ?
N5 Zn3 N6 C45 134(2) . . . . ?
O3 Zn3 N6 C44 117.9(19) . . . . ?
O1 Zn3 N6 C44 -116.9(19) . . . . ?
N5 Zn3 N6 C44 15.4(19) . . . . ?
Zn3 O1 C1 C2 -52(3) . . . . ?
Zn1 O1 C1 C2 154(2) . . . . ?
Zn3 O1 C1 C6 127(2) . . . . ?
Zn1 O1 C1 C6 -27(3) . . . . ?
C6 C1 C2 C3 3(5) . . . . ?
O1 C1 C2 C3 -179(3) . . . . ?
C6 C1 C2 C45 -177(3) . . . . ?
O1 C1 C2 C45 1(4) . . . . ?
C1 C2 C3 C4 0(5) . . . . ?
C45 C2 C3 C4 180(3) . . . . ?
C2 C3 C4 C5 -5(5) . . . . ?
C2 C3 C4 C7 -179(4) . . . . ?
C3 C4 C5 C6 9(4) . . . . ?
C7 C4 C5 C6 -178(3) . . . . ?
C4 C5 C6 C1 -7(4) . . . . ?
C4 C5 C6 C8 179(3) . . . . ?
C2 C1 C6 C5 1(4) . . . . ?
O1 C1 C6 C5 -178(2) . . . . ?
C2 C1 C6 C8 174(3) . . . . ?
O1 C1 C6 C8 -5(4) . . . . ?
C5 C6 C8 N1 -135(3) . . . . ?
C1 C6 C8 N1 52(5) . . . . ?
C9 N1 C8 C6 65(4) . . . . ?
Zn1 N1 C8 C6 -53(3) . . . . ?
C8 N1 C9 C10 86(3) . . . . ?
Zn1 N1 C9 C10 -156(2) . . . . ?
C8 N1 C9 C14 -156(2) . . . . ?
Zn1 N1 C9 C14 -37(3) . . . . ?
N1 C9 C10 C11 179(3) . . . . ?
C14 C9 C10 C11 61(4) . . . . ?
C9 C10 C11 C12 -56(4) . . . . ?
C10 C11 C12 C13 50(4) . . . . ?
C11 C12 C13 C14 -52(4) . . . . ?
C15 N2 C14 C13 69(4) . . . . ?
Zn1 N2 C14 C13 -171(2) . . . . ?
C15 N2 C14 C9 -172(3) . . . . ?
Zn1 N2 C14 C9 -51(3) . . . . ?
C12 C13 C14 N2 172(3) . . . . ?
C12 C13 C14 C9 55(4) . . . . ?
C10 C9 C14 N2 -177(3) . . . . ?
N1 C9 C14 N2 61(3) . . . . ?
C10 C9 C14 C13 -56(3) . . . . ?
N1 C9 C14 C13 -178(2) . . . . ?
C14 N2 C15 C17 67(4) . . . . ?
Zn1 N2 C15 C17 -50(3) . . . . ?
Zn1 O2 C16 C17 -51(3) . . . . ?
Zn2 O2 C16 C17 135(2) . . . . ?
Zn1 O2 C16 C21 132(2) . . . . ?
Zn2 O2 C16 C21 -41(3) . . . . ?
O2 C16 C17 C18 178(2) . . . . ?
C21 C16 C17 C18 -5(4) . . . . ?
O2 C16 C17 C15 3(4) . . . . ?
C21 C16 C17 C15 179(3) . . . . ?
N2 C15 C17 C16 55(4) . . . . ?
N2 C15 C17 C18 -120(3) . . . . ?
C16 C17 C18 C19 5(4) . . . . ?
C15 C17 C18 C19 180(3) . . . . ?
C17 C18 C19 C20 4(4) . . . . ?
C17 C18 C19 C22 172(3) . . . . ?
C18 C19 C20 C21 -15(5) . . . . ?
C22 C19 C20 C21 177(3) . . . . ?
C19 C20 C21 C16 13(5) . . . . ?
C19 C20 C21 C23 -174(3) . . . . ?
C17 C16 C21 C20 -3(5) . . . . ?
O2 C16 C21 C20 174(3) . . . . ?
C17 C16 C21 C23 -175(3) . . . . ?
O2 C16 C21 C23 1(5) . . . . ?
C20 C21 C23 N3 -121(4) . . . . ?
C16 C21 C23 N3 50(4) . . . . ?
C24 N3 C23 C21 67(4) . . . . ?
Zn2 N3 C23 C21 -51(3) . . . . ?
C23 N3 C24 C29 -161(2) . . . . ?
Zn2 N3 C24 C29 -39(2) . . . . ?
C23 N3 C24 C25 80(3) . . . . ?
Zn2 N3 C24 C25 -158.1(17) . . . . ?
C29 C24 C25 C26 57(3) . . . . ?
N3 C24 C25 C26 176(2) . . . . ?
C24 C25 C26 C27 -47(3) . . . . ?
C25 C26 C27 C28 45(4) . . . . ?
C26 C27 C28 C29 -52(3) . . . . ?
C25 C24 C29 C28 -64(3) . . . . ?
N3 C24 C29 C28 179(2) . . . . ?
C25 C24 C29 N4 178(2) . . . . ?
N3 C24 C29 N4 61(3) . . . . ?
C27 C28 C29 C24 63(3) . . . . ?
C27 C28 C29 N4 179(2) . . . . ?
C30 N4 C29 C24 -176(2) . . . . ?
Zn2 N4 C29 C24 -49(2) . . . . ?
C30 N4 C29 C28 66(3) . . . . ?
Zn2 N4 C29 C28 -168.1(16) . . . . ?
C29 N4 C30 C32 75(3) . . . . ?
Zn2 N4 C30 C32 -42(3) . . . . ?
Zn3 O3 C31 C32 141(2) . . . . ?
Zn2 O3 C31 C32 -54(3) . . . . ?
Zn3 O3 C31 C36 -49(3) . . . . ?
Zn2 O3 C31 C36 115(2) . . . . ?
O3 C31 C32 C33 175(3) . . . . ?
C36 C31 C32 C33 6(4) . . . . ?
O3 C31 C32 C30 -13(4) . . . . ?
C36 C31 C32 C30 179(3) . . . . ?
N4 C30 C32 C31 65(4) . . . . ?
N4 C30 C32 C33 -123(3) . . . . ?
C31 C32 C33 C34 -3(5) . . . . ?
C30 C32 C33 C34 -176(3) . . . . ?
C32 C33 C34 C35 -1(5) . . . . ?
C32 C33 C34 C37 179(3) . . . . ?
C33 C34 C35 C36 1(5) . . . . ?
C37 C34 C35 C36 -178(3) . . . . ?
C32 C31 C36 C35 -5(4) . . . . ?
O3 C31 C36 C35 -174(2) . . . . ?
C32 C31 C36 C38 178(3) . . . . ?
O3 C31 C36 C38 9(4) . . . . ?
C34 C35 C36 C31 1(4) . . . . ?
C34 C35 C36 C38 179(3) . . . . ?
C39 N5 C38 C36 66(3) . . . . ?
Zn3 N5 C38 C36 -46(3) . . . . ?
C31 C36 C38 N5 49(4) . . . . ?
C35 C36 C38 N5 -129(3) . . . . ?
C38 N5 C39 C44 -155(3) . . . . ?
Zn3 N5 C39 C44 -39(2) . . . . ?
C38 N5 C39 C40 82(3) . . . . ?
Zn3 N5 C39 C40 -161.2(17) . . . . ?
C44 C39 C40 C41 60(3) . . . . ?
N5 C39 C40 C41 -179(3) . . . . ?
C39 C40 C41 C42 -61(4) . . . . ?
C40 C41 C42 C43 57(4) . . . . ?
C41 C42 C43 C44 -53(4) . . . . ?
C42 C43 C44 C39 55(4) . . . . ?
C42 C43 C44 N6 178(3) . . . . ?
C40 C39 C44 C43 -56(3) . . . . ?
N5 C39 C44 C43 -177(2) . . . . ?
C40 C39 C44 N6 177(2) . . . . ?
N5 C39 C44 N6 57(3) . . . . ?
C45 N6 C44 C43 77(3) . . . . ?
Zn3 N6 C44 C43 -166(2) . . . . ?
C45 N6 C44 C39 -160(2) . . . . ?
Zn3 N6 C44 C39 -42(3) . . . . ?
C44 N6 C45 C2 62(4) . . . . ?
Zn3 N6 C45 C2 -52(4) . . . . ?
C1 C2 C45 N6 60(4) . . . . ?
C3 C2 C45 N6 -119(4) . . . . ?
Zn1 O4 C46 C47 146(3) . . . . ?
Zn1 O4 C46 O5 -67(4) . . . . ?
Zn2 O5 C46 O4 22(3) . . . . ?
Zn2 O5 C46 C47 173(2) . . . . ?
